data_1568903
loop_
_publ_author_name
'Zhang, Yunxi'
'Huang, Zhengmei'
'Yang, Yudong'
'Liu, Jiahui'
'Tian, Yang'
'Bin, Zhengyang'
'You, Jingsong'

_publ_section_title
;
 Molecular engineering of locked alkyl aryl carbonyl-based thermally
 activated delayed fluorescence emitters <i>via</i> a cascade C-H
 activation process.
;
_journal_issue 19
_journal_name_full 'Chemical science'
_journal_page_first 5125
_journal_page_last 5131
_journal_paper_doi 10.1039/d3sc01298k
_journal_volume 14
_journal_year 2023
_chemical_formula_moiety 'C41 H31 N O'
_chemical_formula_sum 'C41 H31 N O'
_chemical_formula_weight 553.67
_space_group_crystal_system triclinic
_space_group_IT_number 2
_space_group_name_Hall '-P 1'
_space_group_name_H-M_alt 'P -1'
_atom_sites_solution_hydrogens geom
_atom_sites_solution_primary dual
_audit_creation_date 2022-06-06
_audit_creation_method
;
Olex2 1.3
(compiled 2020.11.12 svn.r5f609507 for OlexSys, GUI svn.r6408)
;
_audit_update_record
;
2023-02-11 deposited with the CCDC.	2023-04-18 downloaded from the CCDC.
;
_cell_angle_alpha 67.108(5)
_cell_angle_beta 72.348(6)
_cell_angle_gamma 76.144(6)
_cell_formula_units_Z 2
_cell_length_a 8.8902(14)
_cell_length_b 12.895(2)
_cell_length_c 14.568(2)
_cell_measurement_reflns_used 5050
_cell_measurement_temperature 220(2)
_cell_measurement_theta_max 27.422
_cell_measurement_theta_min 2.557
_cell_volume 1452.0(4)
_computing_cell_refinement 'SAINT V8.40B (?, 2016)'
_computing_data_reduction 'SAINT V8.40B (?, 2016)'
_computing_molecular_graphics 'Olex2 1.3 (Dolomanov et al., 2009)'
_computing_publication_material 'Olex2 1.3 (Dolomanov et al., 2009)'
_computing_structure_refinement 'SHELXL 2014/7 (Sheldrick, 2015)'
_computing_structure_solution 'SHELXT 2018/2 (Sheldrick, 2018)'
_diffrn_ambient_temperature 220.0
_diffrn_measured_fraction_theta_full 0.990
_diffrn_measured_fraction_theta_max 0.987
_diffrn_measurement_device_type 'Bruker APEX-II CCD'
_diffrn_measurement_method '\f and \w scans'
_diffrn_radiation_type MoK\a
_diffrn_radiation_wavelength 0.71073
_diffrn_reflns_av_R_equivalents 0.0929
_diffrn_reflns_av_unetI/netI 0.0768
_diffrn_reflns_Laue_measured_fraction_full 0.990
_diffrn_reflns_Laue_measured_fraction_max 0.987
_diffrn_reflns_limit_h_max 11
_diffrn_reflns_limit_h_min -11
_diffrn_reflns_limit_k_max 16
_diffrn_reflns_limit_k_min -16
_diffrn_reflns_limit_l_max 18
_diffrn_reflns_limit_l_min -18
_diffrn_reflns_number 25806
_diffrn_reflns_point_group_measured_fraction_full 0.990
_diffrn_reflns_point_group_measured_fraction_max 0.987
_diffrn_reflns_theta_full 25.242
_diffrn_reflns_theta_max 27.515
_diffrn_reflns_theta_min 2.428
_diffrn_source_current 1.4
_diffrn_source_power 0.07
_diffrn_source_voltage 50.0
_diffrn_standards_number 0
_exptl_absorpt_coefficient_mu 0.075
_exptl_absorpt_correction_T_max 0.7456
_exptl_absorpt_correction_T_min 0.5994
_exptl_absorpt_correction_type multi-scan
_exptl_absorpt_process_details
;
SADABS-2016/2 (Bruker,2016/2) was used for absorption correction.
wR2(int) was 0.1299 before and 0.0747 after correction.
The Ratio of minimum to maximum transmission is 0.8039.
The \l/2 correction factor is Not present.
;
_exptl_crystal_colour 'clear light colourless'
_exptl_crystal_colour_lustre clear
_exptl_crystal_colour_modifier light
_exptl_crystal_colour_primary colourless
_exptl_crystal_density_diffrn 1.266
_exptl_crystal_description plate
_exptl_crystal_F_000 584
_exptl_crystal_size_max 0.37
_exptl_crystal_size_mid 0.22
_exptl_crystal_size_min 0.08
_refine_diff_density_max 0.190
_refine_diff_density_min -0.235
_refine_diff_density_rms 0.046
_refine_ls_extinction_method none
_refine_ls_goodness_of_fit_ref 1.019
_refine_ls_hydrogen_treatment constr
_refine_ls_matrix_type full
_refine_ls_number_parameters 390
_refine_ls_number_reflns 6579
_refine_ls_number_restraints 0
_refine_ls_restrained_S_all 1.019
_refine_ls_R_factor_all 0.0917
_refine_ls_R_factor_gt 0.0516
_refine_ls_shift/su_max 0.000
_refine_ls_shift/su_mean 0.000
_refine_ls_structure_factor_coef Fsqd
_refine_ls_weighting_details 'w=1/[\s^2^(Fo^2^)+(0.0475P)^2^+0.1784P] where P=(Fo^2^+2Fc^2^)/3'
_refine_ls_weighting_scheme calc
_refine_ls_wR_factor_gt 0.1125
_refine_ls_wR_factor_ref 0.1307
_reflns_Friedel_coverage 0.000
_reflns_number_gt 4283
_reflns_number_total 6579
_reflns_threshold_expression 'I > 2\s(I)'
_cod_data_source_file d3sc01298k2.cif
_cod_data_source_block mo_zyx_2_dpac_220k_0m_a
_cod_depositor_comments 'Adding full bibliography for 1568902--1568903.cif.'
_cod_original_cell_volume 1451.9(4)
_cod_database_code 1568903
_shelx_shelxl_version_number 2014/7
_shelx_space_group_comment
;
The symmetry employed for this shelxl refinement is uniquely defined
by the following loop, which should always be used as a source of
symmetry information in preference to the above space-group names.
They are only intended as comments.
;
_shelx_estimated_absorpt_t_max 0.994
_shelx_estimated_absorpt_t_min 0.973
_olex2_refinement_description
;
1. Fixed Uiso
 At 1.2 times of:
  All C(H) groups
 At 1.5 times of:
  All C(H,H,H) groups
2.a Aromatic/amide H refined with riding coordinates:
 C6(H6), C7(H7), C11(H11), C12(H12), C15(H15), C16(H16), C17(H17), C18(H18),
 C23(H23), C24(H24), C25(H25), C26(H26), C27(H27), C29(H29), C30(H30), C31(H31),
  C32(H32), C33(H33), C35(H35), C36(H36), C37(H37), C38(H38), C39(H39),
 C40(H40), C41(H41)
2.b Idealised Me refined as rotating group:
 C1(H1A,H1B,H1C), C13(H13A,H13B,H13C)
;
_olex2_submission_special_instructions 'No special instructions were received'

loop_
_space_group_symop_operation_xyz
'x, y, z'
'-x, -y, -z'

loop_
_atom_site_label
_atom_site_type_symbol
_atom_site_fract_x
_atom_site_fract_y
_atom_site_fract_z
_atom_site_U_iso_or_equiv
_atom_site_adp_type
_atom_site_occupancy
_atom_site_site_symmetry_order
_atom_site_calc_flag
_atom_site_refinement_flags_posn
_atom_site_refinement_flags_adp
_atom_site_refinement_flags_occupancy
_atom_site_disorder_assembly
_atom_site_disorder_group
O1 O 0.39506(16) 0.50997(10) 0.62048(11) 0.0484(4) Uani 1 1 d . . . . .
N1 N 0.60210(16) 0.78651(11) 0.89168(10) 0.0285(3) Uani 1 1 d . . . . .
C1 C 0.5983(2) 0.86370(16) 1.07810(14) 0.0418(5) Uani 1 1 d . . . . .
H1A H 0.5905 0.9402 1.0777 0.063 Uiso 1 1 calc R U . . .
H1B H 0.5917 0.8104 1.1475 0.063 Uiso 1 1 calc R U . . .
H1C H 0.5116 0.8593 1.0529 0.063 Uiso 1 1 calc R U . . .
C2 C 0.75963(19) 0.83374(15) 1.00815(13) 0.0317(4) Uani 1 1 d . . . . .
C3 C 0.76000(19) 0.91148(14) 0.89883(12) 0.0296(4) Uani 1 1 d . . . . .
C4 C 0.67072(18) 0.88873(13) 0.84589(12) 0.0273(4) Uani 1 1 d . . . . .
C5 C 0.49804(19) 0.77231(13) 0.84034(12) 0.0277(4) Uani 1 1 d . . . . .
C6 C 0.33985(19) 0.82092(13) 0.85748(13) 0.0303(4) Uani 1 1 d . . . . .
H6 H 0.2990 0.8559 0.9075 0.036 Uiso 1 1 calc R U . . .
C7 C 0.24248(19) 0.81783(14) 0.80109(12) 0.0307(4) Uani 1 1 d . . . . .
H7 H 0.1361 0.8528 0.8120 0.037 Uiso 1 1 calc R U . . .
C8 C 0.29818(18) 0.76392(13) 0.72805(12) 0.0267(4) Uani 1 1 d . . . . .
C9 C 0.19796(19) 0.76710(13) 0.66261(12) 0.0287(4) Uani 1 1 d . . . . .
C10 C 0.24066(19) 0.68827(14) 0.61138(13) 0.0306(4) Uani 1 1 d . . . . .
C11 C 0.1523(2) 0.69028(16) 0.54657(14) 0.0384(4) Uani 1 1 d . . . . .
H11 H 0.1817 0.6361 0.5137 0.046 Uiso 1 1 calc R U . . .
C12 C 0.0216(2) 0.77172(16) 0.53046(15) 0.0424(5) Uani 1 1 d . . . . .
H12 H -0.0365 0.7746 0.4851 0.051 Uiso 1 1 calc R U . . .
C13 C 0.8926(2) 0.84803(18) 1.04666(15) 0.0475(5) Uani 1 1 d . . . . .
H13A H 0.9952 0.8270 1.0055 0.071 Uiso 1 1 calc R U . . .
H13B H 0.8843 0.7995 1.1177 0.071 Uiso 1 1 calc R U . . .
H13C H 0.8828 0.9267 1.0412 0.071 Uiso 1 1 calc R U . . .
C14 C 0.67928(19) 0.69158(13) 0.95943(12) 0.0288(4) Uani 1 1 d . . . . .
C15 C 0.6670(2) 0.58059(14) 0.97224(13) 0.0359(4) Uani 1 1 d . . . . .
H15 H 0.6054 0.5674 0.9366 0.043 Uiso 1 1 calc R U . . .
C16 C 0.7462(2) 0.48999(15) 1.03785(14) 0.0419(5) Uani 1 1 d . . . . .
H16 H 0.7376 0.4152 1.0467 0.050 Uiso 1 1 calc R U . . .
C17 C 0.8368(2) 0.50812(16) 1.08995(14) 0.0433(5) Uani 1 1 d . . . . .
H17 H 0.8920 0.4463 1.1333 0.052 Uiso 1 1 calc R U . . .
C18 C 0.8463(2) 0.61868(16) 1.07798(13) 0.0388(4) Uani 1 1 d . . . . .
H18 H 0.9079 0.6309 1.1142 0.047 Uiso 1 1 calc R U . . .
C19 C 0.76718(19) 0.71181(14) 1.01400(12) 0.0303(4) Uani 1 1 d . . . . .
C20 C 0.3842(2) 0.60318(14) 0.62562(13) 0.0317(4) Uani 1 1 d . . . . .
C21 C 0.52230(18) 0.64482(13) 0.63923(12) 0.0263(4) Uani 1 1 d . . . . .
C22 C 0.58734(18) 0.72709(13) 0.53121(12) 0.0282(4) Uani 1 1 d . . . . .
C23 C 0.60845(19) 0.83744(14) 0.51259(13) 0.0324(4) Uani 1 1 d . . . . .
H23 H 0.5802 0.8653 0.5672 0.039 Uiso 1 1 calc R U . . .
C24 C 0.6709(2) 0.90674(15) 0.41404(14) 0.0413(5) Uani 1 1 d . . . . .
H24 H 0.6858 0.9810 0.4025 0.050 Uiso 1 1 calc R U . . .
C25 C 0.7114(2) 0.86765(17) 0.33298(15) 0.0466(5) Uani 1 1 d . . . . .
H25 H 0.7535 0.9148 0.2663 0.056 Uiso 1 1 calc R U . . .
C26 C 0.6893(2) 0.75829(17) 0.35080(14) 0.0474(5) Uani 1 1 d . . . . .
H26 H 0.7165 0.7310 0.2959 0.057 Uiso 1 1 calc R U . . .
C27 C 0.6279(2) 0.68939(15) 0.44836(13) 0.0383(4) Uani 1 1 d . . . . .
H27 H 0.6131 0.6154 0.4593 0.046 Uiso 1 1 calc R U . . .
C28 C 0.64697(19) 0.54375(13) 0.67657(12) 0.0288(4) Uani 1 1 d . . . . .
C29 C 0.8056(2) 0.53796(15) 0.62592(15) 0.0420(5) Uani 1 1 d . . . . .
H29 H 0.8396 0.5968 0.5646 0.050 Uiso 1 1 calc R U . . .
C30 C 0.9158(2) 0.44662(17) 0.66407(17) 0.0544(6) Uani 1 1 d . . . . .
H30 H 1.0237 0.4442 0.6289 0.065 Uiso 1 1 calc R U . . .
C31 C 0.8677(2) 0.36036(16) 0.75258(17) 0.0503(5) Uani 1 1 d . . . . .
H31 H 0.9422 0.2982 0.7781 0.060 Uiso 1 1 calc R U . . .
C32 C 0.7095(3) 0.36444(16) 0.80455(17) 0.0522(5) Uani 1 1 d . . . . .
H32 H 0.6762 0.3054 0.8658 0.063 Uiso 1 1 calc R U . . .
C33 C 0.6004(2) 0.45545(15) 0.76634(15) 0.0428(5) Uani 1 1 d . . . . .
H33 H 0.4927 0.4576 0.8018 0.051 Uiso 1 1 calc R U . . .
C34 C 0.45552(18) 0.70823(12) 0.71598(12) 0.0246(3) Uani 1 1 d . . . . .
C35 C 0.55424(19) 0.71591(13) 0.76995(12) 0.0268(4) Uani 1 1 d . . . . .
H35 H 0.6613 0.6823 0.7587 0.032 Uiso 1 1 calc R U . . .
C36 C -0.0238(2) 0.84914(16) 0.58138(15) 0.0420(5) Uani 1 1 d . . . . .
H36 H -0.1140 0.9040 0.5712 0.050 Uiso 1 1 calc R U . . .
C37 C 0.0621(2) 0.84679(15) 0.64724(14) 0.0375(4) Uani 1 1 d . . . . .
H37 H 0.0288 0.8994 0.6820 0.045 Uiso 1 1 calc R U . . .
C38 C 0.6498(2) 0.96583(14) 0.75087(13) 0.0324(4) Uani 1 1 d . . . . .
H38 H 0.5867 0.9512 0.7170 0.039 Uiso 1 1 calc R U . . .
C39 C 0.7207(2) 1.06352(15) 0.70593(14) 0.0394(4) Uani 1 1 d . . . . .
H39 H 0.7048 1.1157 0.6422 0.047 Uiso 1 1 calc R U . . .
C40 C 0.8149(2) 1.08438(15) 0.75458(15) 0.0433(5) Uani 1 1 d . . . . .
H40 H 0.8664 1.1495 0.7230 0.052 Uiso 1 1 calc R U . . .
C41 C 0.8336(2) 1.00950(15) 0.84972(15) 0.0393(4) Uani 1 1 d . . . . .
H41 H 0.8977 1.0250 0.8824 0.047 Uiso 1 1 calc R U . . .

loop_
_atom_site_aniso_label
_atom_site_aniso_U_11
_atom_site_aniso_U_22
_atom_site_aniso_U_33
_atom_site_aniso_U_23
_atom_site_aniso_U_13
_atom_site_aniso_U_12
O1 0.0535(8) 0.0351(7) 0.0723(10) -0.0310(7) -0.0229(7) -0.0023(6)
N1 0.0333(7) 0.0275(7) 0.0273(7) -0.0097(6) -0.0111(6) -0.0032(6)
C1 0.0420(11) 0.0491(11) 0.0341(10) -0.0208(9) -0.0061(8) 0.0018(9)
C2 0.0303(9) 0.0402(9) 0.0291(9) -0.0163(8) -0.0101(7) -0.0010(7)
C3 0.0282(8) 0.0328(9) 0.0311(9) -0.0177(7) -0.0057(7) -0.0003(7)
C4 0.0275(8) 0.0261(8) 0.0291(8) -0.0139(7) -0.0040(7) -0.0011(7)
C5 0.0320(9) 0.0267(8) 0.0263(8) -0.0091(7) -0.0083(7) -0.0058(7)
C6 0.0333(9) 0.0298(9) 0.0297(9) -0.0148(7) -0.0062(7) -0.0012(7)
C7 0.0258(8) 0.0319(9) 0.0334(9) -0.0138(7) -0.0055(7) 0.0005(7)
C8 0.0282(8) 0.0235(8) 0.0280(8) -0.0083(7) -0.0057(7) -0.0047(6)
C9 0.0270(8) 0.0276(8) 0.0312(9) -0.0088(7) -0.0059(7) -0.0068(7)
C10 0.0291(9) 0.0301(9) 0.0347(9) -0.0107(7) -0.0079(7) -0.0079(7)
C11 0.0375(10) 0.0425(10) 0.0441(11) -0.0188(9) -0.0131(8) -0.0099(8)
C12 0.0375(10) 0.0519(12) 0.0437(11) -0.0143(9) -0.0178(9) -0.0097(9)
C13 0.0467(11) 0.0598(13) 0.0457(12) -0.0234(10) -0.0178(9) -0.0066(10)
C14 0.0278(8) 0.0300(9) 0.0242(8) -0.0084(7) -0.0036(7) -0.0010(7)
C15 0.0390(10) 0.0323(9) 0.0327(9) -0.0074(8) -0.0068(8) -0.0070(8)
C16 0.0448(11) 0.0307(9) 0.0380(10) -0.0041(8) -0.0045(9) -0.0033(8)
C17 0.0381(10) 0.0403(11) 0.0349(10) -0.0011(8) -0.0085(8) 0.0043(8)
C18 0.0341(10) 0.0471(11) 0.0316(10) -0.0108(8) -0.0109(8) 0.0006(8)
C19 0.0265(8) 0.0367(9) 0.0249(8) -0.0114(7) -0.0033(7) -0.0011(7)
C20 0.0358(9) 0.0301(9) 0.0337(9) -0.0148(7) -0.0090(7) -0.0051(7)
C21 0.0273(8) 0.0243(8) 0.0286(8) -0.0115(7) -0.0070(7) -0.0011(6)
C22 0.0263(8) 0.0277(8) 0.0296(9) -0.0104(7) -0.0087(7) 0.0018(7)
C23 0.0321(9) 0.0300(9) 0.0345(9) -0.0129(7) -0.0068(7) -0.0017(7)
C24 0.0414(10) 0.0328(9) 0.0418(11) -0.0070(8) -0.0077(9) -0.0034(8)
C25 0.0457(11) 0.0457(11) 0.0318(10) -0.0032(9) -0.0051(8) 0.0009(9)
C26 0.0559(13) 0.0530(12) 0.0310(10) -0.0169(9) -0.0107(9) 0.0016(10)
C27 0.0480(11) 0.0353(10) 0.0335(10) -0.0162(8) -0.0106(8) -0.0004(8)
C28 0.0325(9) 0.0243(8) 0.0327(9) -0.0146(7) -0.0085(7) -0.0001(7)
C29 0.0331(10) 0.0355(10) 0.0492(11) -0.0085(9) -0.0095(8) -0.0004(8)
C30 0.0338(10) 0.0484(12) 0.0714(15) -0.0143(11) -0.0156(10) 0.0052(9)
C31 0.0488(12) 0.0330(10) 0.0703(14) -0.0143(10) -0.0313(11) 0.0089(9)
C32 0.0609(14) 0.0326(10) 0.0522(13) -0.0017(9) -0.0192(11) -0.0014(9)
C33 0.0412(11) 0.0354(10) 0.0430(11) -0.0094(8) -0.0064(9) -0.0008(8)
C34 0.0271(8) 0.0207(7) 0.0243(8) -0.0068(6) -0.0049(6) -0.0033(6)
C35 0.0266(8) 0.0248(8) 0.0281(8) -0.0102(7) -0.0064(7) 0.0000(6)
C36 0.0328(10) 0.0459(11) 0.0476(11) -0.0143(9) -0.0166(9) 0.0001(8)
C37 0.0335(9) 0.0393(10) 0.0423(10) -0.0167(8) -0.0123(8) -0.0008(8)
C38 0.0350(9) 0.0310(9) 0.0319(9) -0.0122(7) -0.0090(7) -0.0022(7)
C39 0.0465(11) 0.0318(9) 0.0358(10) -0.0087(8) -0.0080(9) -0.0051(8)
C40 0.0472(11) 0.0342(10) 0.0465(12) -0.0124(9) -0.0035(9) -0.0141(9)
C41 0.0381(10) 0.0413(10) 0.0474(11) -0.0237(9) -0.0083(9) -0.0091(8)

loop_
_atom_type_symbol
_atom_type_description
_atom_type_scat_dispersion_real
_atom_type_scat_dispersion_imag
_atom_type_scat_source
C C 0.0033 0.0016 'International Tables Vol C Tables 4.2.6.8 and 6.1.1.4'
H H 0.0000 0.0000 'International Tables Vol C Tables 4.2.6.8 and 6.1.1.4'
N N 0.0061 0.0033 'International Tables Vol C Tables 4.2.6.8 and 6.1.1.4'
O O 0.0106 0.0060 'International Tables Vol C Tables 4.2.6.8 and 6.1.1.4'

loop_
_geom_angle_atom_site_label_1
_geom_angle_atom_site_label_2
_geom_angle_atom_site_label_3
_geom_angle
_geom_angle_site_symmetry_1
_geom_angle_site_symmetry_3
_geom_angle_publ_flag
C4 N1 C5 116.69(13) . . ?
C4 N1 C14 118.14(13) . . ?
C14 N1 C5 121.23(13) . . ?
H1A C1 H1B 109.5 . . ?
H1A C1 H1C 109.5 . . ?
H1B C1 H1C 109.5 . . ?
C2 C1 H1A 109.5 . . ?
C2 C1 H1B 109.5 . . ?
C2 C1 H1C 109.5 . . ?
C3 C2 C1 108.18(14) . . ?
C3 C2 C13 112.51(15) . . ?
C3 C2 C19 108.17(13) . . ?
C13 C2 C1 107.93(14) . . ?
C19 C2 C1 107.14(14) . . ?
C19 C2 C13 112.68(15) . . ?
C4 C3 C2 118.17(15) . . ?
C41 C3 C2 124.18(16) . . ?
C41 C3 C4 117.46(16) . . ?
C3 C4 N1 118.57(14) . . ?
C38 C4 N1 121.17(15) . . ?
C38 C4 C3 120.27(15) . . ?
C6 C5 N1 119.26(14) . . ?
C6 C5 C35 119.28(15) . . ?
C35 C5 N1 121.38(14) . . ?
C5 C6 H6 120.1 . . ?
C7 C6 C5 119.89(15) . . ?
C7 C6 H6 120.1 . . ?
C6 C7 H7 119.2 . . ?
C6 C7 C8 121.54(15) . . ?
C8 C7 H7 119.2 . . ?
C7 C8 C9 121.74(14) . . ?
C7 C8 C34 118.24(15) . . ?
C34 C8 C9 120.00(14) . . ?
C10 C9 C8 119.22(14) . . ?
C37 C9 C8 123.11(15) . . ?
C37 C9 C10 117.66(16) . . ?
C9 C10 C20 119.00(15) . . ?
C11 C10 C9 121.16(16) . . ?
C11 C10 C20 119.82(15) . . ?
C10 C11 H11 120.0 . . ?
C12 C11 C10 120.02(17) . . ?
C12 C11 H11 120.0 . . ?
C11 C12 H12 120.2 . . ?
C11 C12 C36 119.68(18) . . ?
C36 C12 H12 120.2 . . ?
C2 C13 H13A 109.5 . . ?
C2 C13 H13B 109.5 . . ?
C2 C13 H13C 109.5 . . ?
H13A C13 H13B 109.5 . . ?
H13A C13 H13C 109.5 . . ?
H13B C13 H13C 109.5 . . ?
C15 C14 N1 121.19(15) . . ?
C19 C14 N1 118.24(14) . . ?
C19 C14 C15 120.57(15) . . ?
C14 C15 H15 120.2 . . ?
C16 C15 C14 119.56(18) . . ?
C16 C15 H15 120.2 . . ?
C15 C16 H16 119.6 . . ?
C17 C16 C15 120.75(18) . . ?
C17 C16 H16 119.6 . . ?
C16 C17 H17 120.4 . . ?
C16 C17 C18 119.27(17) . . ?
C18 C17 H17 120.4 . . ?
C17 C18 H18 119.1 . . ?
C17 C18 C19 121.80(18) . . ?
C19 C18 H18 119.1 . . ?
C14 C19 C2 118.64(15) . . ?
C18 C19 C2 123.10(16) . . ?
C18 C19 C14 118.02(16) . . ?
O1 C20 C10 121.85(16) . . ?
O1 C20 C21 122.78(15) . . ?
C10 C20 C21 115.23(13) . . ?
C22 C21 C20 103.50(13) . . ?
C28 C21 C20 110.06(13) . . ?
C28 C21 C22 112.60(12) . . ?
C28 C21 C34 110.70(13) . . ?
C34 C21 C20 109.08(13) . . ?
C34 C21 C22 110.63(12) . . ?
C23 C22 C21 123.07(14) . . ?
C23 C22 C27 118.14(15) . . ?
C27 C22 C21 118.79(14) . . ?
C22 C23 H23 119.7 . . ?
C24 C23 C22 120.50(16) . . ?
C24 C23 H23 119.7 . . ?
C23 C24 H24 119.7 . . ?
C25 C24 C23 120.52(18) . . ?
C25 C24 H24 119.7 . . ?
C24 C25 H25 120.4 . . ?
C24 C25 C26 119.29(18) . . ?
C26 C25 H25 120.4 . . ?
C25 C26 H26 119.8 . . ?
C27 C26 C25 120.30(18) . . ?
C27 C26 H26 119.8 . . ?
C22 C27 H27 119.4 . . ?
C26 C27 C22 121.24(17) . . ?
C26 C27 H27 119.4 . . ?
C29 C28 C21 122.75(15) . . ?
C29 C28 C33 118.13(16) . . ?
C33 C28 C21 119.10(14) . . ?
C28 C29 H29 119.5 . . ?
C28 C29 C30 120.98(18) . . ?
C30 C29 H29 119.5 . . ?
C29 C30 H30 120.0 . . ?
C31 C30 C29 120.05(19) . . ?
C31 C30 H30 120.0 . . ?
C30 C31 H31 120.0 . . ?
C30 C31 C32 119.94(18) . . ?
C32 C31 H31 120.0 . . ?
C31 C32 H32 120.1 . . ?
C33 C32 C31 119.80(19) . . ?
C33 C32 H32 120.1 . . ?
C28 C33 H33 119.5 . . ?
C32 C33 C28 121.10(18) . . ?
C32 C33 H33 119.5 . . ?
C8 C34 C21 120.78(14) . . ?
C35 C34 C8 119.60(14) . . ?
C35 C34 C21 119.53(13) . . ?
C5 C35 H35 119.4 . . ?
C34 C35 C5 121.23(14) . . ?
C34 C35 H35 119.4 . . ?
C12 C36 H36 119.6 . . ?
C12 C36 C37 120.70(17) . . ?
C37 C36 H36 119.6 . . ?
C9 C37 H37 119.6 . . ?
C36 C37 C9 120.73(17) . . ?
C36 C37 H37 119.6 . . ?
C4 C38 H38 119.7 . . ?
C39 C38 C4 120.57(17) . . ?
C39 C38 H38 119.7 . . ?
C38 C39 H39 120.1 . . ?
C40 C39 C38 119.86(17) . . ?
C40 C39 H39 120.1 . . ?
C39 C40 H40 120.1 . . ?
C39 C40 C41 119.88(17) . . ?
C41 C40 H40 120.1 . . ?
C3 C41 H41 119.1 . . ?
C40 C41 C3 121.84(18) . . ?
C40 C41 H41 119.1 . . ?

loop_
_geom_bond_atom_site_label_1
_geom_bond_atom_site_label_2
_geom_bond_distance
_geom_bond_site_symmetry_2
_geom_bond_publ_flag
O1 C20 1.2123(19) . ?
N1 C4 1.417(2) . ?
N1 C5 1.434(2) . ?
N1 C14 1.418(2) . ?
C1 H1A 0.9700 . ?
C1 H1B 0.9700 . ?
C1 H1C 0.9700 . ?
C1 C2 1.549(2) . ?
C2 C3 1.516(2) . ?
C2 C13 1.528(2) . ?
C2 C19 1.527(2) . ?
C3 C4 1.403(2) . ?
C3 C41 1.395(2) . ?
C4 C38 1.391(2) . ?
C5 C6 1.386(2) . ?
C5 C35 1.388(2) . ?
C6 H6 0.9400 . ?
C6 C7 1.378(2) . ?
C7 H7 0.9400 . ?
C7 C8 1.397(2) . ?
C8 C9 1.474(2) . ?
C8 C34 1.404(2) . ?
C9 C10 1.403(2) . ?
C9 C37 1.398(2) . ?
C10 C11 1.389(2) . ?
C10 C20 1.479(2) . ?
C11 H11 0.9400 . ?
C11 C12 1.378(3) . ?
C12 H12 0.9400 . ?
C12 C36 1.382(3) . ?
C13 H13A 0.9700 . ?
C13 H13B 0.9700 . ?
C13 H13C 0.9700 . ?
C14 C15 1.396(2) . ?
C14 C19 1.395(2) . ?
C15 H15 0.9400 . ?
C15 C16 1.385(2) . ?
C16 H16 0.9400 . ?
C16 C17 1.371(3) . ?
C17 H17 0.9400 . ?
C17 C18 1.388(3) . ?
C18 H18 0.9400 . ?
C18 C19 1.388(2) . ?
C20 C21 1.543(2) . ?
C21 C22 1.542(2) . ?
C21 C28 1.531(2) . ?
C21 C34 1.532(2) . ?
C22 C23 1.389(2) . ?
C22 C27 1.390(2) . ?
C23 H23 0.9400 . ?
C23 C24 1.387(2) . ?
C24 H24 0.9400 . ?
C24 C25 1.377(3) . ?
C25 H25 0.9400 . ?
C25 C26 1.382(3) . ?
C26 H26 0.9400 . ?
C26 C27 1.374(3) . ?
C27 H27 0.9400 . ?
C28 C29 1.379(2) . ?
C28 C33 1.384(2) . ?
C29 H29 0.9400 . ?
C29 C30 1.387(3) . ?
C30 H30 0.9400 . ?
C30 C31 1.364(3) . ?
C31 H31 0.9400 . ?
C31 C32 1.379(3) . ?
C32 H32 0.9400 . ?
C32 C33 1.379(3) . ?
C33 H33 0.9400 . ?
C34 C35 1.385(2) . ?
C35 H35 0.9400 . ?
C36 H36 0.9400 . ?
C36 C37 1.384(3) . ?
C37 H37 0.9400 . ?
C38 H38 0.9400 . ?
C38 C39 1.379(2) . ?
C39 H39 0.9400 . ?
C39 C40 1.375(3) . ?
C40 H40 0.9400 . ?
C40 C41 1.379(3) . ?
C41 H41 0.9400 . ?

loop_
_geom_torsion_atom_site_label_1
_geom_torsion_atom_site_label_2
_geom_torsion_atom_site_label_3
_geom_torsion_atom_site_label_4
_geom_torsion
_geom_torsion_site_symmetry_1
_geom_torsion_site_symmetry_2
_geom_torsion_site_symmetry_3
_geom_torsion_site_symmetry_4
_geom_torsion_publ_flag
O1 C20 C21 C22 103.67(18) . . . . ?
O1 C20 C21 C28 -16.9(2) . . . . ?
O1 C20 C21 C34 -138.53(17) . . . . ?
N1 C4 C38 C39 -178.26(14) . . . . ?
N1 C5 C6 C7 173.48(14) . . . . ?
N1 C5 C35 C34 -176.10(14) . . . . ?
N1 C14 C15 C16 178.96(15) . . . . ?
N1 C14 C19 C2 7.3(2) . . . . ?
N1 C14 C19 C18 -178.18(14) . . . . ?
C1 C2 C3 C4 -75.86(18) . . . . ?
C1 C2 C3 C41 99.05(19) . . . . ?
C1 C2 C19 C14 76.80(18) . . . . ?
C1 C2 C19 C18 -97.45(19) . . . . ?
C2 C3 C4 N1 -8.2(2) . . . . ?
C2 C3 C4 C38 171.35(14) . . . . ?
C2 C3 C41 C40 -172.30(16) . . . . ?
C3 C2 C19 C14 -39.62(19) . . . . ?
C3 C2 C19 C18 146.13(16) . . . . ?
C3 C4 C38 C39 2.2(2) . . . . ?
C4 N1 C5 C6 -83.38(18) . . . . ?
C4 N1 C5 C35 93.30(18) . . . . ?
C4 N1 C14 C15 -151.67(15) . . . . ?
C4 N1 C14 C19 28.9(2) . . . . ?
C4 C3 C41 C40 2.6(2) . . . . ?
C4 C38 C39 C40 0.9(3) . . . . ?
C5 N1 C4 C3 173.54(14) . . . . ?
C5 N1 C4 C38 -6.0(2) . . . . ?
C5 N1 C14 C15 5.2(2) . . . . ?
C5 N1 C14 C19 -174.22(14) . . . . ?
C5 C6 C7 C8 1.7(2) . . . . ?
C6 C5 C35 C34 0.6(2) . . . . ?
C6 C7 C8 C9 -175.73(15) . . . . ?
C6 C7 C8 C34 2.6(2) . . . . ?
C7 C8 C9 C10 -162.82(15) . . . . ?
C7 C8 C9 C37 18.3(2) . . . . ?
C7 C8 C34 C21 178.36(14) . . . . ?
C7 C8 C34 C35 -5.2(2) . . . . ?
C8 C9 C10 C11 -178.10(15) . . . . ?
C8 C9 C10 C20 0.8(2) . . . . ?
C8 C9 C37 C36 177.13(16) . . . . ?
C8 C34 C35 C5 3.7(2) . . . . ?
C9 C8 C34 C21 -3.3(2) . . . . ?
C9 C8 C34 C35 173.13(14) . . . . ?
C9 C10 C11 C12 1.0(3) . . . . ?
C9 C10 C20 O1 150.04(17) . . . . ?
C9 C10 C20 C21 -34.3(2) . . . . ?
C10 C9 C37 C36 -1.8(2) . . . . ?
C10 C11 C12 C36 -1.9(3) . . . . ?
C10 C20 C21 C22 -71.92(16) . . . . ?
C10 C20 C21 C28 167.52(14) . . . . ?
C10 C20 C21 C34 45.89(18) . . . . ?
C11 C10 C20 O1 -31.1(3) . . . . ?
C11 C10 C20 C21 144.55(15) . . . . ?
C11 C12 C36 C37 1.0(3) . . . . ?
C12 C36 C37 C9 0.9(3) . . . . ?
C13 C2 C3 C4 165.01(14) . . . . ?
C13 C2 C3 C41 -20.1(2) . . . . ?
C13 C2 C19 C14 -164.65(14) . . . . ?
C13 C2 C19 C18 21.1(2) . . . . ?
C14 N1 C4 C3 -28.5(2) . . . . ?
C14 N1 C4 C38 151.94(14) . . . . ?
C14 N1 C5 C6 119.40(16) . . . . ?
C14 N1 C5 C35 -63.9(2) . . . . ?
C14 C15 C16 C17 -0.3(3) . . . . ?
C15 C14 C19 C2 -172.17(14) . . . . ?
C15 C14 C19 C18 2.4(2) . . . . ?
C15 C16 C17 C18 1.3(3) . . . . ?
C16 C17 C18 C19 -0.5(3) . . . . ?
C17 C18 C19 C2 172.92(16) . . . . ?
C17 C18 C19 C14 -1.4(2) . . . . ?
C19 C2 C3 C4 39.89(19) . . . . ?
C19 C2 C3 C41 -145.21(16) . . . . ?
C19 C14 C15 C16 -1.6(2) . . . . ?
C20 C10 C11 C12 -177.87(16) . . . . ?
C20 C21 C22 C23 127.91(16) . . . . ?
C20 C21 C22 C27 -52.52(18) . . . . ?
C20 C21 C28 C29 124.85(18) . . . . ?
C20 C21 C28 C33 -56.9(2) . . . . ?
C20 C21 C34 C8 -27.90(19) . . . . ?
C20 C21 C34 C35 155.65(14) . . . . ?
C21 C22 C23 C24 178.49(15) . . . . ?
C21 C22 C27 C26 -178.70(17) . . . . ?
C21 C28 C29 C30 177.86(18) . . . . ?
C21 C28 C33 C32 -177.95(17) . . . . ?
C21 C34 C35 C5 -179.80(14) . . . . ?
C22 C21 C28 C29 9.9(2) . . . . ?
C22 C21 C28 C33 -171.84(15) . . . . ?
C22 C21 C34 C8 85.32(17) . . . . ?
C22 C21 C34 C35 -91.13(17) . . . . ?
C22 C23 C24 C25 0.7(3) . . . . ?
C23 C22 C27 C26 0.9(3) . . . . ?
C23 C24 C25 C26 -0.1(3) . . . . ?
C24 C25 C26 C27 -0.1(3) . . . . ?
C25 C26 C27 C22 -0.3(3) . . . . ?
C27 C22 C23 C24 -1.1(2) . . . . ?
C28 C21 C22 C23 -113.27(17) . . . . ?
C28 C21 C22 C27 66.30(19) . . . . ?
C28 C21 C34 C8 -149.14(14) . . . . ?
C28 C21 C34 C35 34.41(19) . . . . ?
C28 C29 C30 C31 0.5(3) . . . . ?
C29 C28 C33 C32 0.4(3) . . . . ?
C29 C30 C31 C32 -0.5(3) . . . . ?
C30 C31 C32 C33 0.5(3) . . . . ?
C31 C32 C33 C28 -0.4(3) . . . . ?
C33 C28 C29 C30 -0.4(3) . . . . ?
C34 C8 C9 C10 18.9(2) . . . . ?
C34 C8 C9 C37 -159.98(15) . . . . ?
C34 C21 C22 C23 11.2(2) . . . . ?
C34 C21 C22 C27 -169.24(15) . . . . ?
C34 C21 C28 C29 -114.49(18) . . . . ?
C34 C21 C28 C33 63.7(2) . . . . ?
C35 C5 C6 C7 -3.3(2) . . . . ?
C37 C9 C10 C11 0.8(2) . . . . ?
C37 C9 C10 C20 179.71(14) . . . . ?
C38 C39 C40 C41 -2.2(3) . . . . ?
C39 C40 C41 C3 0.4(3) . . . . ?
C41 C3 C4 N1 176.55(14) . . . . ?
C41 C3 C4 C38 -3.9(2) . . . . ?
